data_8107008
loop_
_publ_author_name
'Qin, Zhao-Xian'
'Han, Shu-Yan'
'Liu, Rui-Heng'

_publ_section_title
;
 Crystal structure of
 poly[diaquabis(\m2-4,4&#x2032;-sulfinyldipyridine-\k2
 N,N&#x2032;)zinc(II)] diperchlorate dihydrate, C20H24N4O14S2Cl2Zn
;
_journal_issue 3
_journal_name_full 'Zeitschrift f\"ur Kristallographie - New Crystal Structures'
_journal_page_first 793
_journal_page_last 794
_journal_paper_doi 10.1515/ncrs-2015-0270
_journal_volume 231
_journal_year 2016
_chemical_formula_sum 'C20 H24 Cl2 N4 O14 S2 Zn'
_chemical_formula_weight 744.82
_space_group_crystal_system monoclinic
_space_group_IT_number 15
_space_group_name_Hall '-C 2yc'
_space_group_name_H-M_alt 'C 1 2/c 1'
_atom_sites_solution_hydrogens mixed
_cell_angle_alpha 90
_cell_angle_beta 124.945(4)
_cell_angle_gamma 90
_cell_formula_units_Z 4
_cell_length_a 20.4949(9)
_cell_length_b 9.9752(3)
_cell_length_c 16.8927(6)
_cell_measurement_reflns_used 111
_cell_measurement_temperature 296(2)
_cell_measurement_theta_max 27.2
_cell_measurement_theta_min 2.0
_cell_volume 2830.9(2)
_computing_cell_refinement 'Bruker APEXII SMART'
_computing_data_collection 'Bruker APEXII SMART'
_computing_data_reduction 'Bruker SAINT'
_computing_molecular_graphics 'Bruker SHELXTL'
_computing_publication_material DIAMOND
_computing_structure_refinement 'SHELXL-2014 (Sheldrick, 2014)'
_computing_structure_solution 'SHELXS-2014 (Sheldrick, 2014)'
_diffrn_ambient_temperature 296(2)
_diffrn_measured_fraction_theta_full 0.998
_diffrn_measured_fraction_theta_max 0.998
_diffrn_measurement_device_type 'Bruker APEXII AREA DETECTOR'
_diffrn_measurement_method w\scan
_diffrn_radiation_type MoK\a
_diffrn_radiation_wavelength 0.71073
_diffrn_reflns_av_R_equivalents 0.0471
_diffrn_reflns_av_unetI/netI 0.0300
_diffrn_reflns_Laue_measured_fraction_full 0.998
_diffrn_reflns_Laue_measured_fraction_max 0.998
_diffrn_reflns_limit_h_max 26
_diffrn_reflns_limit_h_min -25
_diffrn_reflns_limit_k_max 13
_diffrn_reflns_limit_k_min -13
_diffrn_reflns_limit_l_max 22
_diffrn_reflns_limit_l_min -22
_diffrn_reflns_number 20101
_diffrn_reflns_point_group_measured_fraction_full 0.998
_diffrn_reflns_point_group_measured_fraction_max 0.998
_diffrn_reflns_theta_full 25.242
_diffrn_reflns_theta_max 27.888
_diffrn_reflns_theta_min 3.138
_diffrn_source 'sealed tube'
_exptl_absorpt_coefficient_mu 1.280
_exptl_absorpt_correction_T_max 1.0000
_exptl_absorpt_correction_type multi-scan
_exptl_absorpt_process_details SADABS
_exptl_crystal_colour colorless
_exptl_crystal_density_diffrn 1.748
_exptl_crystal_description Block
_exptl_crystal_F_000 1520
_exptl_crystal_size_max 0.55
_exptl_crystal_size_mid 0.40
_exptl_crystal_size_min 0.38
_exptl_transmission_factor_max 0.7050
_exptl_transmission_factor_min 0.6322
_refine_diff_density_max 1.118
_refine_diff_density_min -0.536
_refine_diff_density_rms 0.070
_refine_ls_extinction_coef .
_refine_ls_extinction_method none
_refine_ls_goodness_of_fit_ref 1.040
_refine_ls_hydrogen_treatment constr
_refine_ls_matrix_type full
_refine_ls_number_parameters 232
_refine_ls_number_reflns 3369
_refine_ls_number_restraints 6
_refine_ls_restrained_S_all 1.078
_refine_ls_R_factor_all 0.0631
_refine_ls_R_factor_gt 0.0406
_refine_ls_shift/su_max 0.001
_refine_ls_shift/su_mean 0.000
_refine_ls_structure_factor_coef Fsqd
_refine_ls_weighting_details 'w=1/[\s^2^(Fo^2^)+(0.0504P)^2^+5.3991P] where P=(Fo^2^+2Fc^2^)/3'
_refine_ls_weighting_scheme calc
_refine_ls_wR_factor_gt 0.1011
_refine_ls_wR_factor_ref 0.1135
_reflns_Friedel_coverage 0.000
_reflns_number_gt 2467
_reflns_number_total 3369
_reflns_threshold_expression 'I > 2\s(I)'
_cod_data_source_file suppl_ncrs-2015-0270_suppl.cif
_cod_data_source_block C
_cod_depositor_comments
;
The following automatic conversions were performed:

data item '_exptl_absorpt_correction_type' value 'Multi-Scan' was
changed to 'multi-scan' in accordance with the built-in table derived
from the CIF Core dictionary named 'cif_core.dic' version 2.4.5 last
updated on 2014-11-21.

Automatic conversion script
Id: cif_fix_values 8738 2021-04-28 16:35:53Z antanas 
;
_cod_original_sg_symbol_H-M 'C 2/c'
_cod_database_code 8107008
_shelx_space_group_comment
;
The symmetry employed for this shelxl refinement is uniquely defined
by the following loop, which should always be used as a source of
symmetry information in preference to the above space-group names.
They are only intended as comments.
;
_shelx_estimated_absorpt_t_min 0.6542
_shelx_estimated_absorpt_t_max 0.7631
_shelxl_version_number 2014-3

loop_
_space_group_symop_operation_xyz
'x, y, z'
'-x, y, -z+1/2'
'x+1/2, y+1/2, z'
'-x+1/2, y+1/2, -z+1/2'
'-x, -y, -z'
'x, -y, z-1/2'
'-x+1/2, -y+1/2, -z'
'x+1/2, -y+1/2, z-1/2'

loop_
_atom_site_label
_atom_site_type_symbol
_atom_site_fract_x
_atom_site_fract_y
_atom_site_fract_z
_atom_site_U_iso_or_equiv
_atom_site_adp_type
_atom_site_occupancy
_atom_site_site_symmetry_order
_atom_site_calc_flag
_atom_site_refinement_flags_posn
_atom_site_refinement_flags_adp
_atom_site_refinement_flags_occupancy
_atom_site_disorder_assembly
_atom_site_disorder_group
Zn1 Zn 0.0000 0.81418(4) 0.2500 0.03367(15) Uani 1 2 d S T P . .
S1 S 0.18083(5) 0.31300(7) 0.17836(6) 0.0399(2) Uani 1 1 d . . . . .
O1 O 0.14937(17) 0.3059(2) 0.07447(19) 0.0570(7) Uani 1 1 d . . . . .
O1W O -0.09705(14) 0.8245(2) 0.09719(15) 0.0431(5) Uani 1 1 d . . . . .
H1WA H -0.1077 0.7810 0.0452 0.052 Uiso 1 1 d R U . . .
H1WB H -0.1478 0.8496 0.0707 0.052 Uiso 1 1 d R U . . .
N1 N 0.05704(14) 0.6565(2) 0.22134(17) 0.0343(5) Uani 1 1 d . . . . .
N2 N 0.06332(15) -0.0330(2) 0.22974(17) 0.0349(5) Uani 1 1 d . . . . .
C1 C 0.01504(19) 0.5678(3) 0.1494(2) 0.0449(8) Uani 1 1 d . . . . .
H1A H -0.0400 0.5775 0.1091 0.054 Uiso 1 1 calc R U . . .
C2 C 0.0491(2) 0.4634(3) 0.1322(2) 0.0464(8) Uani 1 1 d . . . . .
H2A H 0.0182 0.4054 0.0805 0.056 Uiso 1 1 calc R U . . .
C3 C 0.12989(18) 0.4473(3) 0.1934(2) 0.0331(6) Uani 1 1 d . . . . .
C4 C 0.17469(19) 0.5350(3) 0.2686(2) 0.0421(7) Uani 1 1 d . . . . .
H4A H 0.2295 0.5249 0.3110 0.050 Uiso 1 1 calc R U . . .
C5 C 0.13554(19) 0.6391(3) 0.2790(2) 0.0416(7) Uani 1 1 d . . . . .
H5A H 0.1656 0.7000 0.3289 0.050 Uiso 1 1 calc R U . . .
C6 C 0.09290(19) 0.0737(3) 0.2889(2) 0.0394(7) Uani 1 1 d . . . . .
H6A H 0.0888 0.0756 0.3410 0.047 Uiso 1 1 calc R U . . .
C7 C 0.1289(2) 0.1806(3) 0.2768(2) 0.0387(7) Uani 1 1 d . . . . .
H7A H 0.1496 0.2519 0.3200 0.046 Uiso 1 1 calc R U . . .
C8 C 0.13353(17) 0.1785(2) 0.1984(2) 0.0331(6) Uani 1 1 d . . . . .
C9 C 0.10469(18) 0.0692(3) 0.1371(2) 0.0380(6) Uani 1 1 d . . . . .
H9A H 0.1083 0.0652 0.0847 0.046 Uiso 1 1 calc R U . . .
C10 C 0.07025(19) -0.0341(3) 0.1556(2) 0.0384(7) Uani 1 1 d . . . . .
H10A H 0.0510 -0.1080 0.1147 0.046 Uiso 1 1 calc R U . . .
O2W O -0.24505(16) 0.9202(3) 0.0251(2) 0.0657(7) Uani 1 1 d . . . . .
H2WB H -0.2548 1.0079 0.0048 0.079 Uiso 1 1 d R U . . .
H2WA H -0.2803 0.8984 0.0377 0.079 Uiso 1 1 d R U . . .
Cl1 Cl -0.14363(5) 1.25433(9) -0.02419(6) 0.0495(2) Uani 1 1 d . . . . .
O2 O -0.1967(8) 1.3543(14) -0.0995(9) 0.105(5) Uani 0.420(18) 1 d . . P A 1
O3 O -0.1880(16) 1.1457(18) -0.0544(19) 0.159(10) Uani 0.420(18) 1 d . . P A 1
O4 O -0.0703(6) 1.1818(9) 0.0322(6) 0.069(3) Uani 0.420(18) 1 d . . P A 1
O5 O -0.1234(11) 1.3295(15) 0.0601(11) 0.094(5) Uani 0.420(18) 1 d . . P A 1
O2' O -0.1633(8) 1.3037(13) -0.1098(6) 0.139(4) Uani 0.580(18) 1 d D . P A 2
O3' O -0.1952(7) 1.1490(13) -0.0373(9) 0.103(4) Uani 0.580(18) 1 d D . P A 2
O4' O -0.0735(6) 1.2387(17) -0.0186(14) 0.153(8) Uani 0.580(18) 1 d D . P A 2
O5' O -0.1438(8) 1.3405(11) 0.0373(10) 0.120(5) Uani 0.580(18) 1 d D . P A 2

loop_
_atom_site_aniso_label
_atom_site_aniso_U_11
_atom_site_aniso_U_22
_atom_site_aniso_U_33
_atom_site_aniso_U_23
_atom_site_aniso_U_13
_atom_site_aniso_U_12
Zn1 0.0445(3) 0.0227(2) 0.0425(3) 0.000 0.0300(2) 0.000
S1 0.0519(5) 0.0284(3) 0.0584(5) -0.0038(3) 0.0426(4) -0.0019(3)
O1 0.092(2) 0.0430(12) 0.0649(15) -0.0078(11) 0.0621(16) -0.0077(12)
O1W 0.0508(13) 0.0410(11) 0.0386(11) -0.0039(9) 0.0262(10) 0.0050(9)
N1 0.0395(13) 0.0249(11) 0.0408(13) -0.0029(9) 0.0242(12) -0.0019(9)
N2 0.0468(14) 0.0261(11) 0.0384(12) -0.0018(9) 0.0282(12) -0.0025(10)
C1 0.0366(16) 0.0362(15) 0.0491(18) -0.0104(13) 0.0170(14) 0.0018(13)
C2 0.0467(18) 0.0355(15) 0.0455(17) -0.0143(13) 0.0197(15) -0.0031(13)
C3 0.0448(16) 0.0245(12) 0.0407(15) -0.0009(11) 0.0307(14) -0.0018(11)
C4 0.0372(16) 0.0378(16) 0.0490(17) -0.0088(13) 0.0234(14) -0.0006(12)
C5 0.0419(17) 0.0368(15) 0.0441(17) -0.0135(13) 0.0234(15) -0.0047(13)
C6 0.0577(19) 0.0292(13) 0.0390(15) -0.0012(11) 0.0323(15) -0.0026(13)
C7 0.0539(18) 0.0266(13) 0.0410(16) -0.0044(11) 0.0304(15) -0.0046(12)
C8 0.0401(15) 0.0239(12) 0.0435(15) 0.0008(11) 0.0289(14) 0.0014(11)
C9 0.0510(18) 0.0318(13) 0.0452(16) -0.0024(12) 0.0358(15) 0.0015(12)
C10 0.0520(18) 0.0288(13) 0.0443(16) -0.0082(12) 0.0334(15) -0.0053(12)
O2W 0.0588(16) 0.0582(15) 0.0828(19) 0.0040(14) 0.0422(15) 0.0053(12)
Cl1 0.0508(5) 0.0551(5) 0.0447(4) -0.0004(4) 0.0284(4) -0.0027(4)
O2 0.093(8) 0.121(9) 0.098(7) 0.034(6) 0.054(6) 0.009(6)
O3 0.23(2) 0.077(9) 0.24(2) -0.096(12) 0.177(18) -0.084(10)
O4 0.047(4) 0.084(5) 0.064(5) 0.017(4) 0.024(4) 0.032(4)
O5 0.142(11) 0.114(9) 0.068(6) -0.036(5) 0.084(8) -0.072(8)
O2' 0.157(10) 0.204(11) 0.100(5) 0.080(6) 0.100(6) 0.046(8)
O3' 0.098(6) 0.093(8) 0.109(6) 0.018(6) 0.054(6) -0.039(5)
O4' 0.078(5) 0.195(13) 0.213(14) -0.151(12) 0.099(8) -0.057(7)
O5' 0.121(7) 0.105(6) 0.124(9) -0.040(5) 0.065(7) 0.038(6)

loop_
_atom_type_symbol
_atom_type_description
_atom_type_scat_dispersion_real
_atom_type_scat_dispersion_imag
_atom_type_scat_source
C C 0.0033 0.0016 'International Tables Vol C Tables 4.2.6.8 and 6.1.1.4'
H H 0.0000 0.0000 'International Tables Vol C Tables 4.2.6.8 and 6.1.1.4'
Cl Cl 0.1484 0.1585 'International Tables Vol C Tables 4.2.6.8 and 6.1.1.4'
N N 0.0061 0.0033 'International Tables Vol C Tables 4.2.6.8 and 6.1.1.4'
O O 0.0106 0.0060 'International Tables Vol C Tables 4.2.6.8 and 6.1.1.4'
S S 0.1246 0.1234 'International Tables Vol C Tables 4.2.6.8 and 6.1.1.4'
Zn Zn 0.2839 1.4301 'International Tables Vol C Tables 4.2.6.8 and 6.1.1.4'

loop_
_geom_angle_atom_site_label_1
_geom_angle_atom_site_label_2
_geom_angle_atom_site_label_3
_geom_angle
_geom_angle_site_symmetry_1
_geom_angle_site_symmetry_3
N2 Zn1 N2 89.82(12) 1_565 2_565
N2 Zn1 N1 176.48(9) 1_565 2
N2 Zn1 N1 91.54(9) 2_565 2
N2 Zn1 N1 91.54(9) 1_565 .
N2 Zn1 N1 176.48(9) 2_565 .
N1 Zn1 N1 87.28(12) 2 .
N2 Zn1 O1W 90.15(9) 1_565 .
N2 Zn1 O1W 86.03(8) 2_565 .
N1 Zn1 O1W 93.18(9) 2 .
N1 Zn1 O1W 90.72(8) . .
N2 Zn1 O1W 86.03(8) 1_565 2
N2 Zn1 O1W 90.15(9) 2_565 2
N1 Zn1 O1W 90.72(8) 2 2
N1 Zn1 O1W 93.18(9) . 2
O1W Zn1 O1W 174.61(11) . 2
O1 S1 C8 105.70(14) . .
O1 S1 C3 107.93(14) . .
C8 S1 C3 96.30(12) . .
Zn1 O1W H1WA 133.6 . .
Zn1 O1W H1WB 127.7 . .
H1WA O1W H1WB 94.9 . .
C5 N1 C1 117.1(2) . .
C5 N1 Zn1 120.68(18) . .
C1 N1 Zn1 122.1(2) . .
C10 N2 C6 117.3(2) . .
C10 N2 Zn1 122.62(18) . 1_545
C6 N2 Zn1 119.91(19) . 1_545
N1 C1 C2 123.4(3) . .
N1 C1 H1A 118.3 . .
C2 C1 H1A 118.3 . .
C3 C2 C1 118.0(3) . .
C3 C2 H2A 121.0 . .
C1 C2 H2A 121.0 . .
C2 C3 C4 120.1(3) . .
C2 C3 S1 121.9(2) . .
C4 C3 S1 118.0(2) . .
C3 C4 C5 117.8(3) . .
C3 C4 H4A 121.1 . .
C5 C4 H4A 121.1 . .
N1 C5 C4 123.4(3) . .
N1 C5 H5A 118.3 . .
C4 C5 H5A 118.3 . .
N2 C6 C7 123.6(3) . .
N2 C6 H6A 118.2 . .
C7 C6 H6A 118.2 . .
C6 C7 C8 117.9(3) . .
C6 C7 H7A 121.0 . .
C8 C7 H7A 121.0 . .
C7 C8 C9 119.7(3) . .
C7 C8 S1 120.6(2) . .
C9 C8 S1 119.6(2) . .
C8 C9 C10 118.2(3) . .
C8 C9 H9A 120.9 . .
C10 C9 H9A 120.9 . .
N2 C10 C9 123.2(3) . .
N2 C10 H10A 118.4 . .
C9 C10 H10A 118.4 . .
H2WB O2W H2WA 106.8 . .
O5' Cl1 O2' 117.4(7) . .
O5' Cl1 O4' 118.4(7) . .
O2' Cl1 O4' 77.1(15) . .
O5' Cl1 O3' 105.3(9) . .
O2' Cl1 O3' 111.4(7) . .
O4' Cl1 O3' 125.1(9) . .
O3 Cl1 O4 94.1(13) . .
O3 Cl1 O5 123.7(13) . .
O4 Cl1 O5 90.4(10) . .
O3 Cl1 O2 102.5(13) . .
O4 Cl1 O2 152.0(10) . .
O5 Cl1 O2 98.7(9) . .
Cl1 O2' O4' 52.5(8) . .
Cl1 O4' O2' 50.3(7) . .

loop_
_geom_bond_atom_site_label_1
_geom_bond_atom_site_label_2
_geom_bond_distance
_geom_bond_site_symmetry_2
Zn1 N2 2.153(2) 1_565
Zn1 N2 2.153(2) 2_565
Zn1 N1 2.173(2) 2
Zn1 N1 2.173(2) .
Zn1 O1W 2.179(2) .
Zn1 O1W 2.179(2) 2
S1 O1 1.485(3) .
S1 C8 1.797(3) .
S1 C3 1.803(3) .
O1W H1WA 0.8879 .
O1W H1WB 0.9006 .
N1 C5 1.331(4) .
N1 C1 1.342(4) .
N2 C10 1.338(4) .
N2 C6 1.344(3) .
N2 Zn1 2.153(2) 1_545
C1 C2 1.374(4) .
C1 H1A 0.9300 .
C2 C3 1.370(4) .
C2 H2A 0.9300 .
C3 C4 1.373(4) .
C4 C5 1.384(4) .
C4 H4A 0.9300 .
C5 H5A 0.9300 .
C6 C7 1.378(4) .
C6 H6A 0.9300 .
C7 C8 1.381(4) .
C7 H7A 0.9300 .
C8 C9 1.382(4) .
C9 C10 1.383(4) .
C9 H9A 0.9300 .
C10 H10A 0.9300 .
O2W H2WB 0.9179 .
O2W H2WA 0.8904 .
Cl1 O3 1.316(17) .
Cl1 O5' 1.350(10) .
Cl1 O2' 1.352(7) .
Cl1 O4' 1.394(7) .
Cl1 O3' 1.414(11) .
Cl1 O4 1.431(8) .
Cl1 O5 1.444(13) .
Cl1 O2 1.488(11) .
O2' O4' 1.71(3) .

loop_
_geom_torsion_atom_site_label_1
_geom_torsion_atom_site_label_2
_geom_torsion_atom_site_label_3
_geom_torsion_atom_site_label_4
_geom_torsion
_geom_torsion_site_symmetry_1
_geom_torsion_site_symmetry_2
_geom_torsion_site_symmetry_3
_geom_torsion_site_symmetry_4
C5 N1 C1 C2 -1.1(5) . . . .
Zn1 N1 C1 C2 -176.9(3) . . . .
N1 C1 C2 C3 1.8(5) . . . .
C1 C2 C3 C4 -0.9(5) . . . .
C1 C2 C3 S1 179.5(2) . . . .
O1 S1 C3 C2 45.3(3) . . . .
C8 S1 C3 C2 -63.4(3) . . . .
O1 S1 C3 C4 -134.3(2) . . . .
C8 S1 C3 C4 117.0(2) . . . .
C2 C3 C4 C5 -0.6(5) . . . .
S1 C3 C4 C5 179.1(2) . . . .
C1 N1 C5 C4 -0.5(5) . . . .
Zn1 N1 C5 C4 175.4(2) . . . .
C3 C4 C5 N1 1.3(5) . . . .
C10 N2 C6 C7 0.4(5) . . . .
Zn1 N2 C6 C7 -175.1(2) 1_545 . . .
N2 C6 C7 C8 1.2(5) . . . .
C6 C7 C8 C9 -2.1(4) . . . .
C6 C7 C8 S1 -179.2(2) . . . .
O1 S1 C8 C7 -159.3(3) . . . .
C3 S1 C8 C7 -48.6(3) . . . .
O1 S1 C8 C9 23.7(3) . . . .
C3 S1 C8 C9 134.3(2) . . . .
C7 C8 C9 C10 1.4(4) . . . .
S1 C8 C9 C10 178.5(2) . . . .
C6 N2 C10 C9 -1.2(5) . . . .
Zn1 N2 C10 C9 174.2(2) 1_545 . . .
C8 C9 C10 N2 0.2(5) . . . .
O3 Cl1 O2' O4' -111.6(14) . . . .
O5' Cl1 O2' O4' 115.6(8) . . . .
O3' Cl1 O2' O4' -123.0(8) . . . .
O4 Cl1 O2' O4' -11.9(8) . . . .
O5 Cl1 O2' O4' 101.4(10) . . . .
O2 Cl1 O2' O4' 150.6(13) . . . .
O3 Cl1 O4' O2' 95.3(15) . . . .
O5' Cl1 O4' O2' -114.4(8) . . . .
O3' Cl1 O4' O2' 107.3(11) . . . .
O4 Cl1 O4' O2' 163.8(10) . . . .
O5 Cl1 O4' O2' -125.5(8) . . . .
O2 Cl1 O4' O2' -19.0(8) . . . .
